data_4312084
loop_
_publ_author_name
'Amy C. Gottfried'
'Jia Wang'
'Erin E. Wilson'
'Larry W. Beck'
'Mark M. Banaszak Holl'
'Jeff W. Kampf'

_publ_section_title
;
 Synthesis of a Digermane-Containing Tricylic Nonadecadienedione
 Incorporating an Equivalent of Ring-Opened THF
;
_journal_name_full 'Inorganic Chemistry'
_journal_page_first 7665
_journal_page_last 7670
_journal_paper_doi 10.1021/ic0491027
_journal_volume 43
_journal_year 2004
_chemical_formula_moiety 'C44 H90 Ge2 N10 O5 Si8'
_chemical_formula_sum 'C44 H90 Ge2 N10 O5 Si8'
_chemical_formula_weight 1209.16
_chemical_name_systematic
;
 ?
;
_space_group_IT_number 14
_symmetry_cell_setting monoclinic
_symmetry_space_group_name_Hall '-P 2yn'
_symmetry_space_group_name_H-M 'P 1 21/n 1'
_atom_sites_solution_hydrogens geom
_atom_sites_solution_primary direct
_atom_sites_solution_secondary difmap
_audit_creation_method SHELXL-97
_cell_angle_alpha 90.00
_cell_angle_beta 94.416(5)
_cell_angle_gamma 90.00
_cell_formula_units_Z 4
_cell_length_a 11.496(3)
_cell_length_b 28.227(7)
_cell_length_c 19.713(5)
_cell_measurement_reflns_used 7118
_cell_measurement_temperature 150(2)
_cell_measurement_theta_max 28.22
_cell_measurement_theta_min 2.30
_cell_volume 6378(3)
_computing_cell_refinement 'Bruker SMART'
_computing_data_collection 'Bruker SMART'
_computing_data_reduction 'Bruker SHELXTL'
_computing_molecular_graphics 'Bruker SHELXTL'
_computing_publication_material 'Bruker SHELXTL'
_computing_structure_refinement 'Bruker SHELXTL'
_computing_structure_solution 'Bruker SHELXTL'
_diffrn_ambient_temperature 150(2)
_diffrn_measured_fraction_theta_full 0.994
_diffrn_measured_fraction_theta_max 0.994
_diffrn_measurement_device_type 'CCD area detector'
_diffrn_measurement_method 'phi and omega scans'
_diffrn_radiation_monochromator graphite
_diffrn_radiation_source 'fine-focus sealed tube'
_diffrn_radiation_type MoK\a
_diffrn_radiation_wavelength 0.71073
_diffrn_reflns_av_R_equivalents 0.0480
_diffrn_reflns_av_sigmaI/netI 0.0348
_diffrn_reflns_limit_h_max 15
_diffrn_reflns_limit_h_min -15
_diffrn_reflns_limit_k_max 37
_diffrn_reflns_limit_k_min -37
_diffrn_reflns_limit_l_max 26
_diffrn_reflns_limit_l_min -26
_diffrn_reflns_number 83696
_diffrn_reflns_theta_full 28.37
_diffrn_reflns_theta_max 28.37
_diffrn_reflns_theta_min 2.80
_exptl_absorpt_coefficient_mu 1.139
_exptl_absorpt_correction_T_max 0.8388
_exptl_absorpt_correction_T_min 0.7120
_exptl_absorpt_correction_type multi-scan
_exptl_absorpt_process_details 'Blessing, Acta Cryst. (1995) A51 33-38'
_exptl_crystal_colour colorless
_exptl_crystal_density_diffrn 1.259
_exptl_crystal_density_method 'not measured'
_exptl_crystal_description needle
_exptl_crystal_F_000 2560
_exptl_crystal_size_max 0.32
_exptl_crystal_size_mid 0.17
_exptl_crystal_size_min 0.16
_refine_diff_density_max 0.375
_refine_diff_density_min -0.276
_refine_diff_density_rms 0.059
_refine_ls_extinction_method none
_refine_ls_goodness_of_fit_ref 1.009
_refine_ls_hydrogen_treatment constr
_refine_ls_matrix_type full
_refine_ls_number_parameters 646
_refine_ls_number_reflns 15887
_refine_ls_number_restraints 0
_refine_ls_restrained_S_all 1.009
_refine_ls_R_factor_all 0.0457
_refine_ls_R_factor_gt 0.0301
_refine_ls_shift/su_max 0.003
_refine_ls_shift/su_mean 0.000
_refine_ls_structure_factor_coef Fsqd
_refine_ls_weighting_details 'calc w=1/[\s^2^(Fo^2^)+(0.0323P)^2^+3.1102P] where P=(Fo^2^+2Fc^2^)/3'
_refine_ls_weighting_scheme calc
_refine_ls_wR_factor_gt 0.0685
_refine_ls_wR_factor_ref 0.0745
_reflns_number_gt 12776
_reflns_number_total 15887
_reflns_threshold_expression >2sigma(I)
_cod_data_source_file ic0491027si20040708_093158.cif
_cod_data_source_block ag263
_cod_depositor_comments
;
The following automatic conversions were performed:
'_symmetry_cell_setting' value 'Monoclinic' changed to 'monoclinic'
according to '/home/saulius/struct/CIF-dictionaries/cif_core.dic'
dictionary named 'cif_core.dic' version 2.4.1 from 2010-06-29.

Automatic conversion script
Id: cif_fix_enum 1527 2010-12-29 10:47:43Z saulius 
;
_cod_database_code 4312084

loop_
_symmetry_equiv_pos_as_xyz
'x, y, z'
'-x+1/2, y+1/2, -z+1/2'
'-x, -y, -z'
'x-1/2, -y-1/2, z-1/2'

loop_
_atom_site_label
_atom_site_type_symbol
_atom_site_fract_x
_atom_site_fract_y
_atom_site_fract_z
_atom_site_U_iso_or_equiv
_atom_site_adp_type
_atom_site_occupancy
_atom_site_symmetry_multiplicity
_atom_site_calc_flag
_atom_site_refinement_flags
_atom_site_disorder_assembly
_atom_site_disorder_group
Ge1 Ge 0.301189(15) 0.086380(6) 0.777402(9) 0.01635(4) Uani 1 1 d . . .
Ge2 Ge 0.536974(15) 0.252721(6) 0.641037(9) 0.01639(4) Uani 1 1 d . . .
Si1 Si 0.52788(5) 0.07028(2) 0.86919(3) 0.02860(12) Uani 1 1 d . . .
Si2 Si 0.42251(5) -0.012597(18) 0.78759(3) 0.03008(12) Uani 1 1 d . . .
Si3 Si 0.04819(4) 0.125419(17) 0.76900(3) 0.02179(10) Uani 1 1 d . . .
Si4 Si 0.11017(5) 0.044333(17) 0.86565(3) 0.02478(11) Uani 1 1 d . . .
Si5 Si 0.33480(4) 0.322440(17) 0.61376(3) 0.02334(11) Uani 1 1 d . . .
Si6 Si 0.35156(5) 0.234011(18) 0.52377(3) 0.02371(11) Uani 1 1 d . . .
Si7 Si 0.74575(5) 0.287076(18) 0.73892(3) 0.02460(11) Uani 1 1 d . . .
Si8 Si 0.72960(5) 0.317443(18) 0.59065(3) 0.02527(11) Uani 1 1 d . . .
O1 O 0.11999(11) 0.06017(5) 0.63676(7) 0.0309(3) Uani 1 1 d . . .
O2 O 0.48461(11) 0.04368(5) 0.55932(7) 0.0282(3) Uani 1 1 d . . .
O3 O 0.56889(11) 0.19741(4) 0.60704(6) 0.0224(3) Uani 1 1 d . . .
O4 O 0.48459(11) 0.24862(4) 0.72564(6) 0.0198(2) Uani 1 1 d . . .
O5 O 0.26289(12) 0.17667(5) 0.88009(6) 0.0284(3) Uani 1 1 d . . .
N1 N 0.40989(12) 0.04608(5) 0.81725(7) 0.0212(3) Uani 1 1 d . . .
N2 N 0.15358(12) 0.08436(5) 0.80379(7) 0.0186(3) Uani 1 1 d . . .
N3 N 0.41234(12) 0.27285(5) 0.58725(7) 0.0199(3) Uani 1 1 d . . .
N4 N 0.66851(12) 0.28771(5) 0.65841(7) 0.0199(3) Uani 1 1 d . . .
N5 N 0.30791(12) 0.07710(5) 0.68413(7) 0.0199(3) Uani 1 1 d . . .
N6 N 0.42200(12) 0.07185(5) 0.66227(7) 0.0214(3) Uani 1 1 d . . .
N7 N 0.28956(13) 0.04947(5) 0.58025(7) 0.0227(3) Uani 1 1 d . . .
N8 N 0.42264(12) 0.16982(5) 0.73700(7) 0.0182(3) Uani 1 1 d . . .
N9 N 0.35567(12) 0.14875(5) 0.78674(7) 0.0188(3) Uani 1 1 d . . .
N10 N 0.36827(13) 0.22445(5) 0.81017(7) 0.0197(3) Uani 1 1 d . . .
C1 C 0.6104(2) 0.02344(9) 0.91946(13) 0.0462(6) Uani 1 1 d . . .
H1A H 0.5594 0.0088 0.9512 0.069 Uiso 1 1 calc R . .
H1B H 0.6780 0.0377 0.9451 0.069 Uiso 1 1 calc R . .
H1C H 0.6370 -0.0007 0.8885 0.069 Uiso 1 1 calc R . .
C2 C 0.4797(2) 0.11207(10) 0.93430(12) 0.0514(6) Uani 1 1 d . . .
H2A H 0.3981 0.1209 0.9228 0.077 Uiso 1 1 calc R . .
H2B H 0.5286 0.1405 0.9354 0.077 Uiso 1 1 calc R . .
H2C H 0.4868 0.0968 0.9791 0.077 Uiso 1 1 calc R . .
C3 C 0.63246(18) 0.09982(9) 0.81549(13) 0.0453(6) Uani 1 1 d . . .
H3A H 0.6648 0.0764 0.7854 0.068 Uiso 1 1 calc R . .
H3B H 0.6958 0.1141 0.8447 0.068 Uiso 1 1 calc R . .
H3C H 0.5919 0.1246 0.7880 0.068 Uiso 1 1 calc R . .
C4 C 0.5651(2) -0.02321(8) 0.75066(13) 0.0474(6) Uani 1 1 d . . .
H4A H 0.5736 -0.0010 0.7132 0.071 Uiso 1 1 calc R . .
H4B H 0.5675 -0.0558 0.7336 0.071 Uiso 1 1 calc R . .
H4C H 0.6289 -0.0184 0.7859 0.071 Uiso 1 1 calc R . .
C5 C 0.3091(2) -0.02904(7) 0.71882(12) 0.0411(5) Uani 1 1 d . . .
H5A H 0.2365 -0.0120 0.7256 0.062 Uiso 1 1 calc R . .
H5B H 0.2949 -0.0633 0.7202 0.062 Uiso 1 1 calc R . .
H5C H 0.3362 -0.0205 0.6745 0.062 Uiso 1 1 calc R . .
C6 C 0.4073(2) -0.05604(7) 0.85783(12) 0.0425(5) Uani 1 1 d . . .
H6A H 0.4695 -0.0508 0.8939 0.064 Uiso 1 1 calc R . .
H6B H 0.4131 -0.0883 0.8401 0.064 Uiso 1 1 calc R . .
H6C H 0.3313 -0.0518 0.8764 0.064 Uiso 1 1 calc R . .
C7 C 0.10698(18) 0.16472(7) 0.70384(10) 0.0308(4) Uani 1 1 d . . .
H7A H 0.1591 0.1883 0.7264 0.046 Uiso 1 1 calc R . .
H7B H 0.0423 0.1808 0.6780 0.046 Uiso 1 1 calc R . .
H7C H 0.1505 0.1457 0.6728 0.046 Uiso 1 1 calc R . .
C8 C -0.00406(18) 0.16621(7) 0.83471(10) 0.0299(4) Uani 1 1 d . . .
H8A H -0.0751 0.1533 0.8520 0.045 Uiso 1 1 calc R . .
H8B H -0.0209 0.1974 0.8143 0.045 Uiso 1 1 calc R . .
H8C H 0.0564 0.1694 0.8722 0.045 Uiso 1 1 calc R . .
C9 C -0.08029(17) 0.09367(8) 0.72749(10) 0.0325(4) Uani 1 1 d . . .
H9A H -0.0608 0.0814 0.6832 0.049 Uiso 1 1 calc R . .
H9B H -0.1463 0.1156 0.7210 0.049 Uiso 1 1 calc R . .
H9C H -0.1014 0.0673 0.7564 0.049 Uiso 1 1 calc R . .
C10 C 0.0743(2) -0.01470(8) 0.82788(15) 0.0525(7) Uani 1 1 d . . .
H10A H 0.0212 -0.0108 0.7869 0.079 Uiso 1 1 calc R . .
H10B H 0.0367 -0.0342 0.8610 0.079 Uiso 1 1 calc R . .
H10C H 0.1461 -0.0302 0.8158 0.079 Uiso 1 1 calc R . .
C11 C -0.02529(18) 0.06384(8) 0.90443(11) 0.0343(5) Uani 1 1 d . . .
H11A H -0.0097 0.0933 0.9299 0.051 Uiso 1 1 calc R . .
H11B H -0.0498 0.0392 0.9353 0.051 Uiso 1 1 calc R . .
H11C H -0.0874 0.0693 0.8684 0.051 Uiso 1 1 calc R . .
C12 C 0.2198(2) 0.03836(9) 0.93912(11) 0.0444(6) Uani 1 1 d . . .
H12A H 0.2921 0.0252 0.9237 0.067 Uiso 1 1 calc R . .
H12B H 0.1896 0.0171 0.9730 0.067 Uiso 1 1 calc R . .
H12C H 0.2356 0.0696 0.9596 0.067 Uiso 1 1 calc R . .
C13 C 0.19682(19) 0.30274(8) 0.64916(12) 0.0382(5) Uani 1 1 d . . .
H13A H 0.1449 0.2888 0.6128 0.057 Uiso 1 1 calc R . .
H13B H 0.1584 0.3300 0.6685 0.057 Uiso 1 1 calc R . .
H13C H 0.2147 0.2790 0.6848 0.057 Uiso 1 1 calc R . .
C14 C 0.3025(2) 0.36518(7) 0.54233(11) 0.0373(5) Uani 1 1 d . . .
H14A H 0.3483 0.3567 0.5042 0.056 Uiso 1 1 calc R . .
H14B H 0.3230 0.3973 0.5578 0.056 Uiso 1 1 calc R . .
H14C H 0.2192 0.3639 0.5275 0.056 Uiso 1 1 calc R . .
C15 C 0.42105(19) 0.35498(7) 0.68224(10) 0.0330(4) Uani 1 1 d . . .
H15A H 0.4371 0.3340 0.7215 0.050 Uiso 1 1 calc R . .
H15B H 0.3767 0.3826 0.6959 0.050 Uiso 1 1 calc R . .
H15C H 0.4949 0.3655 0.6655 0.050 Uiso 1 1 calc R . .
C16 C 0.2202(2) 0.26124(9) 0.47756(11) 0.0413(5) Uani 1 1 d . . .
H16A H 0.1653 0.2712 0.5104 0.062 Uiso 1 1 calc R . .
H16B H 0.1825 0.2380 0.4462 0.062 Uiso 1 1 calc R . .
H16C H 0.2438 0.2888 0.4518 0.062 Uiso 1 1 calc R . .
C17 C 0.45392(19) 0.22103(7) 0.45724(10) 0.0324(4) Uani 1 1 d . . .
H17A H 0.4650 0.2497 0.4304 0.049 Uiso 1 1 calc R . .
H17B H 0.4214 0.1958 0.4273 0.049 Uiso 1 1 calc R . .
H17C H 0.5292 0.2108 0.4791 0.049 Uiso 1 1 calc R . .
C18 C 0.29960(19) 0.17830(7) 0.56184(10) 0.0325(4) Uani 1 1 d . . .
H18A H 0.3633 0.1640 0.5908 0.049 Uiso 1 1 calc R . .
H18B H 0.2739 0.1561 0.5255 0.049 Uiso 1 1 calc R . .
H18C H 0.2342 0.1854 0.5893 0.049 Uiso 1 1 calc R . .
C19 C 0.90691(18) 0.28773(9) 0.73102(12) 0.0419(5) Uani 1 1 d . . .
H19A H 0.9298 0.2589 0.7078 0.063 Uiso 1 1 calc R . .
H19B H 0.9479 0.2891 0.7765 0.063 Uiso 1 1 calc R . .
H19C H 0.9275 0.3155 0.7047 0.063 Uiso 1 1 calc R . .
C20 C 0.7097(2) 0.34046(8) 0.78879(11) 0.0410(5) Uani 1 1 d . . .
H20A H 0.7341 0.3690 0.7654 0.062 Uiso 1 1 calc R . .
H20B H 0.7507 0.3388 0.8342 0.062 Uiso 1 1 calc R . .
H20C H 0.6254 0.3416 0.7930 0.062 Uiso 1 1 calc R . .
C21 C 0.72239(17) 0.23258(7) 0.78955(10) 0.0297(4) Uani 1 1 d . . .
H21A H 0.6454 0.2340 0.8077 0.045 Uiso 1 1 calc R . .
H21B H 0.7829 0.2305 0.8273 0.045 Uiso 1 1 calc R . .
H21C H 0.7266 0.2047 0.7603 0.045 Uiso 1 1 calc R . .
C22 C 0.62018(19) 0.33001(8) 0.51987(10) 0.0376(5) Uani 1 1 d . . .
H22A H 0.5854 0.3002 0.5027 0.056 Uiso 1 1 calc R . .
H22B H 0.6577 0.3460 0.4832 0.056 Uiso 1 1 calc R . .
H22C H 0.5591 0.3505 0.5359 0.056 Uiso 1 1 calc R . .
C23 C 0.8466(2) 0.28141(9) 0.55554(13) 0.0485(6) Uani 1 1 d . . .
H23A H 0.9105 0.2768 0.5907 0.073 Uiso 1 1 calc R . .
H23B H 0.8759 0.2979 0.5166 0.073 Uiso 1 1 calc R . .
H23C H 0.8149 0.2505 0.5408 0.073 Uiso 1 1 calc R . .
C24 C 0.7860(2) 0.37677(8) 0.61936(12) 0.0484(6) Uani 1 1 d . . .
H24A H 0.7221 0.3957 0.6354 0.073 Uiso 1 1 calc R . .
H24B H 0.8188 0.3931 0.5813 0.073 Uiso 1 1 calc R . .
H24C H 0.8469 0.3727 0.6565 0.073 Uiso 1 1 calc R . .
C25 C 0.22545(16) 0.06215(6) 0.63517(9) 0.0221(4) Uani 1 1 d . . .
C26 C 0.24033(16) 0.03548(6) 0.51461(9) 0.0260(4) Uani 1 1 d . . .
C27 C 0.16111(17) -0.00130(7) 0.50941(11) 0.0323(4) Uani 1 1 d . . .
H27 H 0.1422 -0.0179 0.5490 0.039 Uiso 1 1 calc R . .
C28 C 0.10946(19) -0.01379(9) 0.44631(13) 0.0460(6) Uani 1 1 d . . .
H28 H 0.0547 -0.0390 0.4423 0.055 Uiso 1 1 calc R . .
C29 C 0.1377(2) 0.01049(10) 0.38931(13) 0.0532(7) Uani 1 1 d . . .
H29 H 0.1010 0.0024 0.3460 0.064 Uiso 1 1 calc R . .
C30 C 0.2186(3) 0.04643(9) 0.39458(12) 0.0532(7) Uani 1 1 d . . .
H30 H 0.2387 0.0626 0.3548 0.064 Uiso 1 1 calc R . .
C31 C 0.2712(2) 0.05928(7) 0.45778(11) 0.0410(5) Uani 1 1 d . . .
H31 H 0.3274 0.0840 0.4616 0.049 Uiso 1 1 calc R . .
C32 C 0.40467(15) 0.05588(6) 0.60131(9) 0.0218(4) Uani 1 1 d . . .
C33 C 0.59914(16) 0.06450(7) 0.57542(10) 0.0269(4) Uani 1 1 d . . .
H33A H 0.6605 0.0420 0.5635 0.032 Uiso 1 1 calc R . .
H33B H 0.6104 0.0712 0.6248 0.032 Uiso 1 1 calc R . .
C34 C 0.60859(17) 0.10995(6) 0.53560(10) 0.0274(4) Uani 1 1 d . . .
H34A H 0.5332 0.1270 0.5345 0.033 Uiso 1 1 calc R . .
H34B H 0.6237 0.1021 0.4881 0.033 Uiso 1 1 calc R . .
C35 C 0.70510(17) 0.14254(7) 0.56552(10) 0.0274(4) Uani 1 1 d . . .
H35A H 0.7753 0.1234 0.5788 0.033 Uiso 1 1 calc R . .
H35B H 0.7258 0.1653 0.5302 0.033 Uiso 1 1 calc R . .
C36 C 0.67029(16) 0.16986(6) 0.62711(9) 0.0251(4) Uani 1 1 d . . .
H36A H 0.6531 0.1476 0.6638 0.030 Uiso 1 1 calc R . .
H36B H 0.7349 0.1909 0.6444 0.030 Uiso 1 1 calc R . .
C37 C 0.42741(14) 0.21391(6) 0.75377(8) 0.0172(3) Uani 1 1 d . . .
C38 C 0.32061(15) 0.18211(6) 0.83176(9) 0.0210(3) Uani 1 1 d . . .
C39 C 0.34967(16) 0.26984(6) 0.84002(9) 0.0227(4) Uani 1 1 d . . .
C40 C 0.23798(19) 0.28682(7) 0.84150(11) 0.0358(5) Uani 1 1 d . . .
H40 H 0.1734 0.2683 0.8240 0.043 Uiso 1 1 calc R . .
C41 C 0.2205(2) 0.33143(8) 0.86902(13) 0.0476(6) Uani 1 1 d . . .
H41 H 0.1434 0.3432 0.8709 0.057 Uiso 1 1 calc R . .
C42 C 0.3129(2) 0.35830(8) 0.89336(12) 0.0480(6) Uani 1 1 d . . .
H42 H 0.3003 0.3889 0.9114 0.058 Uiso 1 1 calc R . .
C43 C 0.4233(2) 0.34119(8) 0.89182(13) 0.0519(7) Uani 1 1 d . . .
H43 H 0.4876 0.3600 0.9088 0.062 Uiso 1 1 calc R . .
C44 C 0.4428(2) 0.29646(8) 0.86557(12) 0.0395(5) Uani 1 1 d . . .
H44 H 0.5199 0.2844 0.8653 0.047 Uiso 1 1 calc R . .

loop_
_atom_site_aniso_label
_atom_site_aniso_U_11
_atom_site_aniso_U_22
_atom_site_aniso_U_33
_atom_site_aniso_U_23
_atom_site_aniso_U_13
_atom_site_aniso_U_12
Ge1 0.01630(9) 0.01662(8) 0.01639(9) 0.00036(6) 0.00282(6) 0.00107(6)
Ge2 0.01712(9) 0.01727(8) 0.01490(9) 0.00077(6) 0.00198(6) 0.00003(6)
Si1 0.0199(3) 0.0351(3) 0.0302(3) 0.0080(2) -0.0023(2) 0.0024(2)
Si2 0.0347(3) 0.0212(2) 0.0354(3) 0.0042(2) 0.0097(2) 0.0090(2)
Si3 0.0193(2) 0.0245(2) 0.0216(2) 0.00020(19) 0.00185(19) 0.00497(19)
Si4 0.0236(3) 0.0232(2) 0.0287(3) 0.0051(2) 0.0091(2) 0.00110(19)
Si5 0.0226(3) 0.0229(2) 0.0248(3) 0.00371(19) 0.0038(2) 0.00435(19)
Si6 0.0240(3) 0.0293(3) 0.0174(2) -0.00045(19) -0.0009(2) -0.0019(2)
Si7 0.0239(3) 0.0276(2) 0.0215(3) 0.0007(2) -0.0032(2) -0.0021(2)
Si8 0.0226(3) 0.0302(3) 0.0233(3) 0.0051(2) 0.0037(2) -0.0059(2)
O1 0.0194(7) 0.0441(8) 0.0294(7) -0.0116(6) 0.0025(6) -0.0011(6)
O2 0.0250(7) 0.0312(7) 0.0297(7) -0.0105(5) 0.0110(6) -0.0022(5)
O3 0.0225(6) 0.0218(6) 0.0227(6) -0.0034(5) 0.0003(5) 0.0035(5)
O4 0.0247(6) 0.0182(5) 0.0170(6) 0.0007(4) 0.0050(5) -0.0022(5)
O5 0.0350(8) 0.0299(7) 0.0220(7) -0.0035(5) 0.0131(6) -0.0070(6)
N1 0.0181(7) 0.0223(7) 0.0235(8) 0.0044(6) 0.0027(6) 0.0044(6)
N2 0.0159(7) 0.0195(7) 0.0205(7) -0.0002(5) 0.0032(6) 0.0013(5)
N3 0.0188(7) 0.0227(7) 0.0181(7) 0.0018(6) 0.0008(6) 0.0014(6)
N4 0.0191(7) 0.0223(7) 0.0183(7) 0.0014(6) 0.0012(6) -0.0029(6)
N5 0.0178(7) 0.0241(7) 0.0181(7) -0.0031(6) 0.0037(6) 0.0012(6)
N6 0.0186(7) 0.0237(7) 0.0223(8) -0.0031(6) 0.0053(6) 0.0014(6)
N7 0.0225(8) 0.0270(7) 0.0189(7) -0.0069(6) 0.0030(6) -0.0008(6)
N8 0.0189(7) 0.0200(7) 0.0161(7) 0.0013(5) 0.0043(6) -0.0007(5)
N9 0.0214(7) 0.0190(7) 0.0166(7) 0.0001(5) 0.0059(6) -0.0019(6)
N10 0.0230(8) 0.0194(7) 0.0174(7) -0.0019(5) 0.0062(6) -0.0005(6)
C1 0.0360(12) 0.0555(14) 0.0456(14) 0.0214(11) -0.0072(10) 0.0045(11)
C2 0.0481(15) 0.0636(16) 0.0397(14) -0.0143(12) -0.0147(11) 0.0051(12)
C3 0.0221(11) 0.0526(14) 0.0599(16) 0.0222(12) -0.0040(10) -0.0047(9)
C4 0.0510(15) 0.0441(13) 0.0497(14) 0.0087(11) 0.0202(12) 0.0260(11)
C5 0.0599(15) 0.0205(9) 0.0429(13) -0.0031(9) 0.0047(11) -0.0016(9)
C6 0.0469(14) 0.0276(10) 0.0543(15) 0.0143(10) 0.0115(11) 0.0083(9)
C7 0.0342(11) 0.0292(10) 0.0294(10) 0.0069(8) 0.0050(9) 0.0084(8)
C8 0.0295(10) 0.0305(10) 0.0297(10) -0.0034(8) 0.0020(8) 0.0103(8)
C9 0.0209(9) 0.0464(12) 0.0299(11) -0.0071(9) 0.0003(8) 0.0038(8)
C10 0.0584(16) 0.0262(11) 0.0767(19) -0.0028(11) 0.0288(14) -0.0090(10)
C11 0.0287(11) 0.0403(11) 0.0356(11) 0.0061(9) 0.0132(9) 0.0016(9)
C12 0.0345(12) 0.0661(16) 0.0338(12) 0.0230(11) 0.0101(10) 0.0118(11)
C13 0.0336(12) 0.0438(12) 0.0388(12) 0.0004(9) 0.0134(10) 0.0025(9)
C14 0.0375(12) 0.0352(11) 0.0395(12) 0.0110(9) 0.0047(10) 0.0122(9)
C15 0.0420(12) 0.0219(9) 0.0348(11) -0.0038(8) 0.0008(9) 0.0063(8)
C16 0.0375(12) 0.0576(14) 0.0267(11) -0.0013(10) -0.0116(9) 0.0047(10)
C17 0.0403(12) 0.0368(11) 0.0204(9) -0.0034(8) 0.0040(8) -0.0029(9)
C18 0.0350(11) 0.0344(10) 0.0281(10) -0.0036(8) 0.0024(9) -0.0104(9)
C19 0.0251(11) 0.0589(14) 0.0405(13) 0.0115(11) -0.0057(9) -0.0048(10)
C20 0.0545(14) 0.0365(11) 0.0302(11) -0.0081(9) -0.0085(10) -0.0006(10)
C21 0.0293(10) 0.0359(10) 0.0232(10) 0.0054(8) -0.0031(8) 0.0027(8)
C22 0.0332(11) 0.0544(13) 0.0253(10) 0.0131(9) 0.0044(9) -0.0104(10)
C23 0.0404(13) 0.0630(16) 0.0448(14) 0.0129(12) 0.0203(11) 0.0095(11)
C24 0.0625(16) 0.0404(12) 0.0413(13) 0.0089(10) -0.0017(12) -0.0251(11)
C25 0.0225(9) 0.0240(8) 0.0201(9) -0.0039(7) 0.0030(7) 0.0019(7)
C26 0.0264(10) 0.0281(9) 0.0232(9) -0.0084(7) -0.0001(7) 0.0064(7)
C27 0.0226(10) 0.0398(11) 0.0348(11) -0.0149(9) 0.0038(8) 0.0026(8)
C28 0.0221(10) 0.0632(15) 0.0520(15) -0.0325(12) -0.0024(10) 0.0041(10)
C29 0.0566(16) 0.0617(16) 0.0376(14) -0.0246(12) -0.0200(12) 0.0290(13)
C30 0.094(2) 0.0412(13) 0.0228(11) -0.0034(9) -0.0048(12) 0.0212(13)
C31 0.0684(16) 0.0268(10) 0.0272(11) -0.0050(8) 0.0005(11) 0.0032(10)
C32 0.0227(9) 0.0201(8) 0.0234(9) -0.0028(7) 0.0062(7) -0.0007(7)
C33 0.0218(9) 0.0293(9) 0.0308(10) -0.0030(8) 0.0098(8) 0.0020(7)
C34 0.0324(10) 0.0274(9) 0.0229(9) -0.0039(7) 0.0060(8) 0.0006(8)
C35 0.0271(10) 0.0271(9) 0.0288(10) -0.0030(7) 0.0079(8) 0.0028(7)
C36 0.0256(9) 0.0244(9) 0.0250(9) -0.0020(7) 0.0011(8) 0.0068(7)
C37 0.0167(8) 0.0215(8) 0.0134(8) 0.0012(6) 0.0005(6) 0.0015(6)
C38 0.0223(9) 0.0214(8) 0.0194(9) -0.0013(6) 0.0027(7) -0.0018(7)
C39 0.0307(10) 0.0209(8) 0.0176(8) -0.0019(6) 0.0084(7) -0.0004(7)
C40 0.0321(11) 0.0326(10) 0.0435(13) -0.0066(9) 0.0085(9) 0.0022(8)
C41 0.0504(15) 0.0333(11) 0.0620(16) -0.0053(11) 0.0229(13) 0.0125(10)
C42 0.0715(18) 0.0256(10) 0.0509(15) -0.0108(10) 0.0302(13) -0.0013(11)
C43 0.0579(16) 0.0412(13) 0.0579(16) -0.0273(12) 0.0118(13) -0.0163(12)
C44 0.0334(12) 0.0395(12) 0.0458(13) -0.0185(10) 0.0040(10) -0.0017(9)

loop_
_atom_type_symbol
_atom_type_description
_atom_type_scat_dispersion_real
_atom_type_scat_dispersion_imag
_atom_type_scat_source
C C 0.0033 0.0016 'International Tables Vol C Tables 4.2.6.8 and 6.1.1.4'
H H 0.0000 0.0000 'International Tables Vol C Tables 4.2.6.8 and 6.1.1.4'
N N 0.0061 0.0033 'International Tables Vol C Tables 4.2.6.8 and 6.1.1.4'
O O 0.0106 0.0060 'International Tables Vol C Tables 4.2.6.8 and 6.1.1.4'
Si Si 0.0817 0.0704 'International Tables Vol C Tables 4.2.6.8 and 6.1.1.4'
Ge Ge 0.1547 1.8001 'International Tables Vol C Tables 4.2.6.8 and 6.1.1.4'

loop_
_geom_angle_atom_site_label_1
_geom_angle_atom_site_label_2
_geom_angle_atom_site_label_3
_geom_angle
_geom_angle_site_symmetry_1
_geom_angle_site_symmetry_3
_geom_angle_publ_flag
N2 Ge1 N1 118.84(6) . . ?
N2 Ge1 N5 112.90(6) . . ?
N1 Ge1 N5 104.96(6) . . ?
N2 Ge1 N9 108.33(6) . . ?
N1 Ge1 N9 109.36(7) . . ?
N5 Ge1 N9 100.95(6) . . ?
O3 Ge2 N3 103.66(6) . . ?
O3 Ge2 N4 111.18(6) . . ?
N3 Ge2 N4 123.41(7) . . ?
O3 Ge2 O4 112.85(5) . . ?
N3 Ge2 O4 104.73(6) . . ?
N4 Ge2 O4 101.02(6) . . ?
N1 Si1 C2 112.82(10) . . ?
N1 Si1 C3 110.10(10) . . ?
C2 Si1 C3 110.42(13) . . ?
N1 Si1 C1 111.62(10) . . ?
C2 Si1 C1 104.43(12) . . ?
C3 Si1 C1 107.19(11) . . ?
N1 Si2 C5 113.78(8) . . ?
N1 Si2 C6 110.82(9) . . ?
C5 Si2 C6 105.97(11) . . ?
N1 Si2 C4 112.11(10) . . ?
C5 Si2 C4 105.20(12) . . ?
C6 Si2 C4 108.58(10) . . ?
N2 Si3 C9 110.49(9) . . ?
N2 Si3 C7 112.45(8) . . ?
C9 Si3 C7 107.53(10) . . ?
N2 Si3 C8 112.40(8) . . ?
C9 Si3 C8 108.36(9) . . ?
C7 Si3 C8 105.32(9) . . ?
N2 Si4 C12 112.79(9) . . ?
N2 Si4 C10 111.32(10) . . ?
C12 Si4 C10 110.37(13) . . ?
N2 Si4 C11 112.53(8) . . ?
C12 Si4 C11 104.18(10) . . ?
C10 Si4 C11 105.17(11) . . ?
N3 Si5 C15 110.80(8) . . ?
N3 Si5 C13 109.79(9) . . ?
C15 Si5 C13 107.30(10) . . ?
N3 Si5 C14 111.43(9) . . ?
C15 Si5 C14 107.01(10) . . ?
C13 Si5 C14 110.40(10) . . ?
N3 Si6 C18 111.14(8) . . ?
N3 Si6 C17 112.55(9) . . ?
C18 Si6 C17 110.93(10) . . ?
N3 Si6 C16 110.54(9) . . ?
C18 Si6 C16 105.76(11) . . ?
C17 Si6 C16 105.56(10) . . ?
N4 Si7 C20 110.53(9) . . ?
N4 Si7 C21 114.08(8) . . ?
C20 Si7 C21 109.74(10) . . ?
N4 Si7 C19 111.06(9) . . ?
C20 Si7 C19 107.33(11) . . ?
C21 Si7 C19 103.71(10) . . ?
N4 Si8 C22 112.10(8) . . ?
N4 Si8 C23 111.21(9) . . ?
C22 Si8 C23 107.14(11) . . ?
N4 Si8 C24 110.22(9) . . ?
C22 Si8 C24 104.97(11) . . ?
C23 Si8 C24 111.00(13) . . ?
C32 O2 C33 114.66(14) . . ?
C36 O3 Ge2 124.71(11) . . ?
C37 O4 Ge2 129.82(10) . . ?
Si2 N1 Si1 118.30(8) . . ?
Si2 N1 Ge1 120.91(9) . . ?
Si1 N1 Ge1 118.50(8) . . ?
Si4 N2 Si3 117.67(8) . . ?
Si4 N2 Ge1 122.66(8) . . ?
Si3 N2 Ge1 119.63(8) . . ?
Si5 N3 Si6 121.47(8) . . ?
Si5 N3 Ge2 118.20(8) . . ?
Si6 N3 Ge2 118.22(8) . . ?
Si7 N4 Si8 118.97(8) . . ?
Si7 N4 Ge2 121.33(8) . . ?
Si8 N4 Ge2 119.27(8) . . ?
C25 N5 N6 111.12(14) . . ?
C25 N5 Ge1 131.35(12) . . ?
N6 N5 Ge1 115.05(11) . . ?
C32 N6 N5 103.91(14) . . ?
C32 N7 C25 106.60(14) . . ?
C32 N7 C26 128.20(15) . . ?
C25 N7 C26 125.11(15) . . ?
C37 N8 N9 103.98(13) . . ?
C38 N9 N8 111.08(13) . . ?
C38 N9 Ge1 126.48(11) . . ?
N8 N9 Ge1 121.32(10) . . ?
C37 N10 C38 106.91(13) . . ?
C37 N10 C39 128.47(14) . . ?
C38 N10 C39 124.49(14) . . ?
O1 C25 N5 129.40(16) . . ?
O1 C25 N7 126.32(16) . . ?
N5 C25 N7 104.28(15) . . ?
C31 C26 C27 121.15(19) . . ?
C31 C26 N7 119.58(18) . . ?
C27 C26 N7 119.27(18) . . ?
C26 C27 C28 119.6(2) . . ?
C29 C28 C27 119.7(2) . . ?
C30 C29 C28 120.4(2) . . ?
C29 C30 C31 120.3(2) . . ?
C26 C31 C30 118.7(2) . . ?
N6 C32 O2 127.51(17) . . ?
N6 C32 N7 114.01(15) . . ?
O2 C32 N7 118.42(15) . . ?
O2 C33 C34 109.24(15) . . ?
C33 C34 C35 112.98(16) . . ?
C36 C35 C34 112.78(15) . . ?
O3 C36 C35 108.31(15) . . ?
N8 C37 O4 128.31(15) . . ?
N8 C37 N10 113.66(14) . . ?
O4 C37 N10 117.97(14) . . ?
O5 C38 N9 128.74(16) . . ?
O5 C38 N10 126.89(16) . . ?
N9 C38 N10 104.37(14) . . ?
C44 C39 C40 120.39(18) . . ?
C44 C39 N10 120.24(17) . . ?
C40 C39 N10 119.36(17) . . ?
C39 C40 C41 119.2(2) . . ?
C42 C41 C40 120.6(2) . . ?
C43 C42 C41 119.9(2) . . ?
C42 C43 C44 120.6(2) . . ?
C39 C44 C43 119.4(2) . . ?

loop_
_geom_bond_atom_site_label_1
_geom_bond_atom_site_label_2
_geom_bond_distance
_geom_bond_site_symmetry_2
_geom_bond_publ_flag
Ge1 N2 1.8137(15) . ?
Ge1 N1 1.8226(14) . ?
Ge1 N5 1.8647(15) . ?
Ge1 N9 1.8730(14) . ?
Ge2 O3 1.7490(12) . ?
Ge2 N3 1.8073(15) . ?
Ge2 N4 1.8164(15) . ?
Ge2 O4 1.8200(12) . ?
Si1 N1 1.7723(16) . ?
Si1 C2 1.859(3) . ?
Si1 C3 1.859(2) . ?
Si1 C1 1.867(2) . ?
Si2 N1 1.7660(16) . ?
Si2 C5 1.866(2) . ?
Si2 C6 1.868(2) . ?
Si2 C4 1.868(2) . ?
Si3 N2 1.7758(15) . ?
Si3 C9 1.862(2) . ?
Si3 C7 1.863(2) . ?
Si3 C8 1.8665(19) . ?
Si4 N2 1.7625(15) . ?
Si4 C12 1.853(2) . ?
Si4 C10 1.859(2) . ?
Si4 C11 1.870(2) . ?
Si5 N3 1.7602(15) . ?
Si5 C15 1.855(2) . ?
Si5 C13 1.866(2) . ?
Si5 C14 1.870(2) . ?
Si6 N3 1.7667(15) . ?
Si6 C18 1.861(2) . ?
Si6 C17 1.865(2) . ?
Si6 C16 1.868(2) . ?
Si7 N4 1.7581(15) . ?
Si7 C20 1.863(2) . ?
Si7 C21 1.864(2) . ?
Si7 C19 1.871(2) . ?
Si8 N4 1.7682(15) . ?
Si8 C22 1.840(2) . ?
Si8 C23 1.861(2) . ?
Si8 C24 1.868(2) . ?
O1 C25 1.216(2) . ?
O2 C32 1.329(2) . ?
O2 C33 1.454(2) . ?
O3 C36 1.431(2) . ?
O4 C37 1.3249(19) . ?
O5 C38 1.212(2) . ?
N5 C25 1.366(2) . ?
N5 N6 1.420(2) . ?
N6 C32 1.284(2) . ?
N7 C32 1.368(2) . ?
N7 C25 1.402(2) . ?
N7 C26 1.428(2) . ?
N8 C37 1.288(2) . ?
N8 N9 1.4225(19) . ?
N9 C38 1.375(2) . ?
N10 C37 1.379(2) . ?
N10 C38 1.395(2) . ?
N10 C39 1.433(2) . ?
C26 C31 1.376(3) . ?
C26 C27 1.380(3) . ?
C27 C28 1.382(3) . ?
C28 C29 1.376(4) . ?
C29 C30 1.375(4) . ?
C30 C31 1.390(3) . ?
C33 C34 1.512(3) . ?
C34 C35 1.525(3) . ?
C35 C36 1.518(2) . ?
C39 C44 1.372(3) . ?
C39 C40 1.373(3) . ?
C40 C41 1.392(3) . ?
C41 C42 1.363(4) . ?
C42 C43 1.360(4) . ?
C43 C44 1.389(3) . ?

loop_
_cod_related_entry_id
_cod_related_entry_database
_cod_related_entry_code
1 ChemSpider 30660907
